data_1510202
loop_
_publ_author_name
'Hoppe, R.'
'Wasel-Nielen, H.D.'

_publ_section_title
;
 Zur Kristallstruktur von Li3 Au O3, Li5 Au O4, K Au O2 und Rb Au O2
;
_journal_name_full 'Zeitschrift fuer Anorganische und Allgemeine Chemie'
_journal_page_first 43
_journal_page_last 51
_journal_paper_doi 10.1002/zaac.19703750107
_journal_volume 375
_journal_year 1970
_chemical_formula_sum 'Au K O2'
_chemical_name_systematic 'K Au O2'
_space_group_IT_number 47
_symmetry_space_group_name_Hall '-P 2 2'
_symmetry_space_group_name_H-M 'P m m m'
_cell_angle_alpha 90
_cell_angle_beta 90
_cell_angle_gamma 90
_cell_formula_units_Z 1
_cell_length_a 3.585
_cell_length_b 5.849
_cell_length_c 3.005
_cell_volume 63.011
_citation_journal_id_ASTM ZAACAB
_cod_data_source_file gold_259.cif
_cod_data_source_block Au1K1O2
_cod_original_cell_volume 63.01084
_cod_original_formula_sum 'Au1 K1 O2'
_cod_database_code 1510202

loop_
_symmetry_equiv_pos_as_xyz
x,y,z
-x,-y,z
x,-y,-z
-x,y,-z
-x,-y,-z
x,y,-z
-x,y,z
x,-y,z

loop_
_atom_site_label
_atom_site_type_symbol
_atom_site_fract_x
_atom_site_fract_y
_atom_site_fract_z
_atom_site_occupancy
_atom_site_U_iso_or_equiv
O1 O-2 0 0.247 0.5 1 0.0
K1 K+1 0.5 0.5 0 1 0.0
Au1 Au+3 0 0 0 1 0.0
